data_1004009
loop_
_publ_author_name
'Bourdon, X.'
'Maisonneuve, V.'
'Cajipe, V. B.'
'Payen, C.'
'Fischer, J. E.'

_publ_section_title
;
Copper sublattice ordering in layered Cu M P~2~ Se~6~ (M = In, Cr)
;
_journal_issue 1-2
_journal_name_full 'Journal of Alloys and Compounds'
_journal_page_first 122
_journal_page_last 127
_journal_paper_doi 10.1016/S0925-8388(98)00899-8
_journal_volume 283
_journal_year 1999
_chemical_formula_structural 'Cu In (P2 Se6)'
_chemical_formula_sum 'Cu In P2 Se6'
_chemical_name_systematic
;
Copper(I) Indium Hexaselenodiphosphate(IV)
;
_symmetry_Int_Tables_number 163
_symmetry_space_group_name_H-M 'P -3 1 c'
_cell_angle_alpha 90.
_cell_angle_beta 90.
_cell_angle_gamma 120.
_cell_formula_units_Z 2
_cell_length_a 6.4024(1)
_cell_length_b 6.4024(1)
_cell_length_c 13.3580(4)
_cell_volume 474.2
_refine_ls_R_factor_all 0.118
_cod_original_formula_sum 'Cu1 In1 P2 Se6'
_cod_database_code 1004009

loop_
_atom_site_label
_atom_site_type_symbol
_atom_site_symmetry_multiplicity
_atom_site_Wyckoff_symbol
_atom_site_fract_x
_atom_site_fract_y
_atom_site_fract_z
_atom_site_occupancy
_atom_site_attached_hydrogens
_atom_site_B_iso_or_equiv
Cu1 Cu1+ 2 d 0.6667 0.3333 0.25 0.4 0 2.
Cu2 Cu1+ 4 f 0.6667 0.3333 0.338(2) 0.3 0 2.
In1 In3+ 2 a 0 0 0.25 1. 0 0.71(8)
P1 P4+ 4 f 0.3333 0.6667 0.1616(8) 1. 0 0.04(8)
Se1 Se2- 12 i 0.3324(7) 0.3359(7) 0.1189(2) 1. 0 1.11(8)

loop_
_atom_type_symbol
_atom_type_oxidation_number
Cu1+ 1
In3+ 3
P4+ 4
Se2- -2
